data_4108174
loop_
_publ_author_name
'Yao-Ting Wu'
'Davide Bandera'
'Roman Maag'
'Anthony Linden'
'Kim K. Baldridge'
'Jay S. Siegel'

_publ_section_title
;
 Multiethynyl Corannulenes: Synthesis, Structure, and Properties
;
_journal_name_full 'Journal of the American Chemical Society'
_journal_page_first 10729
_journal_page_last 10739
_journal_paper_doi 10.1021/ja802334n
_journal_volume 130
_journal_year 2008
_chemical_formula_moiety 'C60 H42, 0.5(H2 O)'
_chemical_formula_sum 'C60 H45 O1.5'
_chemical_formula_weight 790.01
_chemical_name_systematic
; 
 ? 
;
_space_group_IT_number 62
_symmetry_cell_setting orthorhombic
_symmetry_Int_Tables_number 62
_symmetry_space_group_name_Hall '-P 2ac 2n'
_symmetry_space_group_name_H-M 'P n m a'
_atom_sites_solution_hydrogens geom
_atom_sites_solution_primary direct
_atom_sites_solution_secondary difmap
_audit_creation_date 05-08-16
_audit_creation_method SHELXL-97
_cell_angle_alpha 90.00
_cell_angle_beta 90.00
_cell_angle_gamma 90.00
_cell_formula_units_Z 4
_cell_length_a 7.4846(5)
_cell_length_b 43.341(3)
_cell_length_c 13.6837(10)
_cell_measurement_reflns_used 3412
_cell_measurement_temperature 260(1)
_cell_measurement_theta_max 23.0
_cell_measurement_theta_min 2.0
_cell_volume 4438.9(5)
_computing_cell_refinement 'DENZO-SMN (Otwinowski & Minor, 1997)'
_computing_data_collection 'COLLECT (Nonius, 2000)'
_computing_data_reduction 'DENZO-SMN and SCALEPACK (Otwinowski & Minor, 1997)'
_computing_molecular_graphics 'ORTEPII (Johnson, 1976)'
_computing_publication_material 'SHELXL97 and PLATON (Spek, 2005)'
_computing_structure_refinement 'SHELXL97 (Sheldrick, 1997)'
_computing_structure_solution 'SIR92 (Altomare et al., 1994)'
_diffrn_ambient_temperature 260(1)
_diffrn_detector '65 mm CCD camera on \k goniostat'
_diffrn_detector_area_resol_mean 9
_diffrn_measured_fraction_theta_full 0.987
_diffrn_measured_fraction_theta_max 0.987
_diffrn_measurement_device_type 'Nonius KappaCCD area-detector diffractometer'
_diffrn_measurement_method '\f and \w scans with \k offsets'
_diffrn_radiation_monochromator 'horizontally mounted graphite crystal'
_diffrn_radiation_source 'Nonius FR590 sealed tube generator'
_diffrn_radiation_type 'Mo K\a'
_diffrn_radiation_wavelength 0.71073
_diffrn_reflns_av_R_equivalents 0.0740
_diffrn_reflns_av_sigmaI/netI 0.0708
_diffrn_reflns_limit_h_max 8
_diffrn_reflns_limit_h_min 0
_diffrn_reflns_limit_k_max 47
_diffrn_reflns_limit_k_min 0
_diffrn_reflns_limit_l_max 15
_diffrn_reflns_limit_l_min 0
_diffrn_reflns_number 24969
_diffrn_reflns_theta_full 22.95
_diffrn_reflns_theta_max 22.95
_diffrn_reflns_theta_min 3.10
_diffrn_standards_decay_% 0
_diffrn_standards_number 0
_exptl_absorpt_coefficient_mu 0.0690
_exptl_absorpt_correction_type none
_exptl_crystal_colour colourless
_exptl_crystal_density_diffrn 1.182
_exptl_crystal_description plate
_exptl_crystal_F_000 1668
_exptl_crystal_size_max 0.38
_exptl_crystal_size_mid 0.23
_exptl_crystal_size_min 0.10
_refine_diff_density_max 0.394
_refine_diff_density_min -0.300
_refine_diff_density_rms 0.053
_refine_ls_extinction_method none
_refine_ls_goodness_of_fit_ref 1.099
_refine_ls_hydrogen_treatment constr
_refine_ls_matrix_type full
_refine_ls_number_parameters 278
_refine_ls_number_reflns 3074
_refine_ls_number_restraints 0
_refine_ls_restrained_S_all 1.099
_refine_ls_R_factor_all 0.1236
_refine_ls_R_factor_gt 0.0819
_refine_ls_shift/su_max 0.001
_refine_ls_shift/su_mean 0.000
_refine_ls_structure_factor_coef Fsqd
_refine_ls_weighting_details 'w=1/[\s^2^(Fo^2^)+(0.1670P)^2^] where P=(Fo^2^+2Fc^2^)/3'
_refine_ls_weighting_scheme calc
_refine_ls_wR_factor_gt 0.2341
_refine_ls_wR_factor_ref 0.2663
_reflns_number_gt 1939
_reflns_number_total 3080
_reflns_threshold_expression 'I > 2\s(I)'
_cod_data_source_file ja802334n-file002.cif
_cod_data_source_block SG0520
_cod_original_sg_symbol_H-M 'P n m a '
_cod_original_formula_sum 'C60 H45 O1.50'
_cod_database_code 4108174

loop_
_symmetry_equiv_pos_as_xyz
'x, y, z'
'x+1/2, -y+1/2, -z+1/2'
'-x, y+1/2, -z'
'-x+1/2, -y, z+1/2'
'-x, -y, -z'
'-x-1/2, y-1/2, z-1/2'
'x, -y-1/2, z'
'x-1/2, y, -z-1/2'

loop_
_atom_site_label
_atom_site_type_symbol
_atom_site_fract_x
_atom_site_fract_y
_atom_site_fract_z
_atom_site_U_iso_or_equiv
_atom_site_adp_type
_atom_site_occupancy
_atom_site_symmetry_multiplicity
_atom_site_calc_flag
_atom_site_refinement_flags
C1 C 0.1753(6) 0.2500 0.6150(4) 0.0543(12) Uani 1 2 d S
C2 C 0.1662(4) 0.27627(8) 0.6751(3) 0.0547(10) Uani 1 1 d .
C3 C 0.1511(4) 0.26637(8) 0.7738(3) 0.0533(10) Uani 1 1 d .
C4 C 0.2102(4) 0.28350(8) 0.8513(3) 0.0539(10) Uani 1 1 d .
C5 C 0.2637(4) 0.31490(8) 0.8277(3) 0.0585(10) Uani 1 1 d .
C6 C 0.2774(4) 0.32493(7) 0.7301(3) 0.0571(10) Uani 1 1 d .
C7 C 0.2413(4) 0.30413(8) 0.6492(3) 0.0561(10) Uani 1 1 d .
C8 C 0.3027(5) 0.30609(8) 0.5497(3) 0.0672(11) Uani 1 1 d .
H8 H 0.3396 0.3250 0.5250 0.081 Uiso 1 1 calc R
C9 C 0.3078(5) 0.28046(9) 0.4908(3) 0.0737(12) Uani 1 1 d .
H9 H 0.3474 0.2826 0.4268 0.088 Uiso 1 1 calc R
C10 C 0.2538(7) 0.2500 0.5246(4) 0.0658(15) Uani 1 2 d S
C11 C 0.2470(4) 0.26583(8) 0.9385(3) 0.0621(10) Uani 1 1 d .
H11 H 0.2714 0.2762 0.9964 0.074 Uiso 1 1 calc R
C12 C 0.3221(5) 0.33454(8) 0.9064(3) 0.0604(10) Uani 1 1 d .
C13 C 0.3731(5) 0.34840(8) 0.9752(3) 0.0665(11) Uani 1 1 d .
C14 C 0.4356(5) 0.36509(9) 1.0597(3) 0.0665(11) Uani 1 1 d .
C15 C 0.4133(5) 0.35199(10) 1.1524(3) 0.0731(11) Uani 1 1 d .
H15 H 0.3593 0.3327 1.1575 0.088 Uiso 1 1 calc R
C16 C 0.4690(6) 0.36676(11) 1.2365(3) 0.0822(13) Uani 1 1 d .
C17 C 0.5485(6) 0.39558(12) 1.2265(3) 0.0852(13) Uani 1 1 d .
H17 H 0.5849 0.4061 1.2824 0.102 Uiso 1 1 calc R
C18 C 0.5755(5) 0.40922(9) 1.1361(3) 0.0798(12) Uani 1 1 d .
C19 C 0.5189(5) 0.39368(9) 1.0525(3) 0.0739(12) Uani 1 1 d .
H19 H 0.5369 0.4025 0.9913 0.089 Uiso 1 1 calc R
C20 C 0.4409(7) 0.35255(13) 1.3360(3) 0.1072(16) Uani 1 1 d .
H201 H 0.3213 0.3567 1.3577 0.161 Uiso 1 1 calc R
H202 H 0.5245 0.3613 1.3815 0.161 Uiso 1 1 calc R
H203 H 0.4591 0.3307 1.3321 0.161 Uiso 1 1 calc R
C21 C 0.6675(7) 0.44009(10) 1.1292(4) 0.1200(18) Uani 1 1 d .
H211 H 0.5796 0.4562 1.1283 0.180 Uiso 1 1 calc R
H212 H 0.7371 0.4409 1.0703 0.180 Uiso 1 1 calc R
H213 H 0.7445 0.4428 1.1847 0.180 Uiso 1 1 calc R
C22 C 0.3464(5) 0.35501(9) 0.7093(3) 0.0615(10) Uani 1 1 d .
C23 C 0.4072(5) 0.37978(9) 0.6898(3) 0.0639(10) Uani 1 1 d .
C24 C 0.4842(5) 0.40950(8) 0.6725(3) 0.0621(10) Uani 1 1 d .
C25 C 0.5111(5) 0.42937(9) 0.7508(3) 0.0676(11) Uani 1 1 d .
H25 H 0.4796 0.4231 0.8134 0.081 Uiso 1 1 calc R
C26 C 0.5844(5) 0.45847(9) 0.7371(4) 0.0795(12) Uani 1 1 d .
C27 C 0.6286(5) 0.46715(10) 0.6418(4) 0.0837(13) Uani 1 1 d .
H27 H 0.6761 0.4867 0.6312 0.100 Uiso 1 1 calc R
C28 C 0.6048(5) 0.44816(10) 0.5638(3) 0.0767(12) Uani 1 1 d .
C29 C 0.5343(5) 0.41903(8) 0.5793(3) 0.0732(11) Uani 1 1 d .
H29 H 0.5203 0.4057 0.5267 0.088 Uiso 1 1 calc R
C30 C 0.6191(6) 0.47909(11) 0.8247(4) 0.1089(16) Uani 1 1 d .
H301 H 0.6351 0.5000 0.8030 0.163 Uiso 1 1 calc R
H302 H 0.7251 0.4723 0.8578 0.163 Uiso 1 1 calc R
H303 H 0.5192 0.4781 0.8686 0.163 Uiso 1 1 calc R
C31 C 0.6614(7) 0.45866(11) 0.4627(4) 0.1145(17) Uani 1 1 d .
H311 H 0.5574 0.4616 0.4227 0.172 Uiso 1 1 calc R
H312 H 0.7370 0.4433 0.4337 0.172 Uiso 1 1 calc R
H313 H 0.7255 0.4778 0.4677 0.172 Uiso 1 1 calc R

loop_
_atom_site_aniso_label
_atom_site_aniso_U_11
_atom_site_aniso_U_22
_atom_site_aniso_U_33
_atom_site_aniso_U_23
_atom_site_aniso_U_13
_atom_site_aniso_U_12
C1 0.056(3) 0.039(3) 0.068(3) 0.000 -0.008(3) 0.000
C2 0.046(2) 0.043(2) 0.075(2) 0.0045(18) -0.0072(17) 0.0029(16)
C3 0.0374(18) 0.0422(19) 0.080(3) -0.0007(17) 0.0069(16) 0.0002(14)
C4 0.048(2) 0.043(2) 0.071(2) -0.0034(18) 0.0073(16) 0.0058(16)
C5 0.053(2) 0.043(2) 0.080(3) -0.0046(19) 0.0051(17) 0.0034(16)
C6 0.052(2) 0.037(2) 0.082(3) 0.0024(19) -0.0038(17) 0.0036(16)
C7 0.055(2) 0.041(2) 0.072(3) 0.0026(18) -0.0118(17) 0.0038(16)
C8 0.082(3) 0.043(2) 0.076(3) 0.006(2) -0.008(2) -0.0006(18)
C9 0.087(3) 0.065(3) 0.069(2) 0.009(2) -0.009(2) 0.007(2)
C10 0.078(4) 0.049(4) 0.071(4) 0.000 -0.017(3) 0.000
C11 0.069(2) 0.049(2) 0.069(2) -0.0023(16) 0.0058(17) 0.0010(16)
C12 0.058(2) 0.040(2) 0.083(3) -0.002(2) 0.0054(19) -0.0040(17)
C13 0.065(3) 0.048(2) 0.086(3) -0.005(2) 0.004(2) 0.0041(19)
C14 0.064(2) 0.058(3) 0.077(3) -0.006(2) -0.0006(19) 0.004(2)
C15 0.068(3) 0.067(3) 0.085(3) 0.003(2) 0.000(2) -0.003(2)
C16 0.070(3) 0.095(4) 0.081(3) 0.001(3) 0.003(2) 0.007(3)
C17 0.083(3) 0.093(4) 0.079(3) -0.020(3) -0.002(2) 0.006(3)
C18 0.079(3) 0.062(3) 0.099(3) -0.016(2) -0.005(2) -0.005(2)
C19 0.084(3) 0.053(3) 0.084(3) -0.004(2) 0.000(2) -0.006(2)
C20 0.108(4) 0.133(4) 0.081(3) 0.013(3) 0.005(2) 0.006(3)
C21 0.133(4) 0.070(4) 0.156(5) -0.025(3) -0.011(3) -0.014(3)
C22 0.059(2) 0.046(3) 0.079(3) -0.003(2) 0.0043(18) 0.0061(19)
C23 0.068(2) 0.042(3) 0.081(3) 0.0035(19) 0.0013(19) -0.0009(19)
C24 0.059(2) 0.041(2) 0.087(3) 0.001(2) -0.0011(19) 0.0028(18)
C25 0.066(3) 0.046(2) 0.091(3) -0.0021(19) 0.0046(19) 0.002(2)
C26 0.063(3) 0.044(3) 0.132(4) -0.018(2) -0.006(2) 0.004(2)
C27 0.072(3) 0.046(3) 0.133(4) 0.014(3) 0.005(3) -0.006(2)
C28 0.075(3) 0.055(3) 0.100(3) 0.012(2) -0.006(2) -0.003(2)
C29 0.085(3) 0.047(3) 0.087(3) 0.004(2) -0.002(2) -0.013(2)
C30 0.097(3) 0.081(3) 0.149(4) -0.043(3) 0.001(3) -0.009(3)
C31 0.129(4) 0.097(4) 0.118(4) 0.040(3) 0.001(3) -0.024(3)

loop_
_atom_type_symbol
_atom_type_description
_atom_type_number_in_cell
_atom_type_scat_dispersion_real
_atom_type_scat_dispersion_imag
_atom_type_scat_source
C C 240 0.0033 0.0016
; International Tables for Crystallography (1992). 
Vol. C, Tables 4.2.6.8 and 6.1.1.4
;
H H 180 0.0000 0.0000
; International Tables for Crystallography (1992). 
Vol. C, Tables 4.2.6.8 and 6.1.1.4
;
O O 6 0.0106 0.0060
; International Tables for Crystallography (1992). 
Vol. C, Tables 4.2.6.8 and 6.1.1.4
;

loop_
_geom_angle_atom_site_label_1
_geom_angle_atom_site_label_2
_geom_angle_atom_site_label_3
_geom_angle
_geom_angle_site_symmetry_1
_geom_angle_site_symmetry_3
C10 C1 C2 123.3(2) . .
C2 C1 C2 108.1(4) . 7_565
C7 C2 C1 122.6(3) . .
C7 C2 C3 122.8(3) . .
C1 C2 C3 108.4(3) . .
C4 C3 C3 122.9(2) . 7_565
C4 C3 C2 123.2(3) . .
C3 C3 C2 107.58(19) 7_565 .
C3 C4 C11 114.5(3) . .
C3 C4 C5 115.1(3) . .
C11 C4 C5 128.8(3) . .
C6 C5 C12 120.3(3) . .
C6 C5 C4 121.3(3) . .
C12 C5 C4 118.0(3) . .
C5 C6 C22 119.8(3) . .
C5 C6 C7 121.2(3) . .
C22 C6 C7 118.7(3) . .
C2 C7 C8 115.2(3) . .
C2 C7 C6 115.0(3) . .
C8 C7 C6 128.7(3) . .
C9 C8 C7 121.1(3) . .
C9 C8 H8 119.4 . .
C7 C8 H8 119.4 . .
C8 C9 C10 122.6(4) . .
C8 C9 H9 118.7 . .
C10 C9 H9 118.7 . .
C1 C10 C9 114.0(3) . .
C9 C10 C9 130.1(5) 7_565 .
C11 C11 C4 122.0(2) 7_565 .
C4 C11 H11 119.0 . .
C13 C12 C5 174.4(4) . .
C12 C13 C14 179.5(4) . .
C19 C14 C15 118.7(4) . .
C19 C14 C13 122.4(4) . .
C15 C14 C13 119.0(4) . .
C16 C15 C14 122.1(4) . .
C16 C15 H15 119.0 . .
C14 C15 H15 119.0 . .
C15 C16 C17 117.6(4) . .
C15 C16 C20 121.4(5) . .
C17 C16 C20 121.0(4) . .
C18 C17 C16 122.2(4) . .
C18 C17 H17 118.9 . .
C16 C17 H17 118.9 . .
C17 C18 C19 118.8(4) . .
C17 C18 C21 120.0(4) . .
C19 C18 C21 121.1(4) . .
C14 C19 C18 120.6(4) . .
C14 C19 H19 119.7 . .
C18 C19 H19 119.7 . .
C16 C20 H201 109.5 . .
C16 C20 H202 109.5 . .
H201 C20 H202 109.5 . .
C16 C20 H203 109.5 . .
H201 C20 H203 109.5 . .
H202 C20 H203 109.5 . .
C18 C21 H211 109.5 . .
C18 C21 H212 109.5 . .
H211 C21 H212 109.5 . .
C18 C21 H213 109.5 . .
H211 C21 H213 109.5 . .
H212 C21 H213 109.5 . .
C23 C22 C6 178.1(4) . .
C22 C23 C24 176.5(4) . .
C25 C24 C29 118.9(3) . .
C25 C24 C23 119.3(4) . .
C29 C24 C23 121.8(3) . .
C26 C25 C24 121.1(4) . .
C26 C25 H25 119.4 . .
C24 C25 H25 119.4 . .
C25 C26 C27 117.6(4) . .
C25 C26 C30 119.8(4) . .
C27 C26 C30 122.6(4) . .
C28 C27 C26 122.6(4) . .
C28 C27 H27 118.7 . .
C26 C27 H27 118.7 . .
C27 C28 C29 118.8(4) . .
C27 C28 C31 119.9(4) . .
C29 C28 C31 121.3(4) . .
C28 C29 C24 120.9(4) . .
C28 C29 H29 119.6 . .
C24 C29 H29 119.6 . .
C26 C30 H301 109.5 . .
C26 C30 H302 109.5 . .
H301 C30 H302 109.5 . .
C26 C30 H303 109.5 . .
H301 C30 H303 109.5 . .
H302 C30 H303 109.5 . .
C28 C31 H311 109.5 . .
C28 C31 H312 109.5 . .
H311 C31 H312 109.5 . .
C28 C31 H313 109.5 . .
H311 C31 H313 109.5 . .
H312 C31 H313 109.5 . .

loop_
_geom_bond_atom_site_label_1
_geom_bond_atom_site_label_2
_geom_bond_distance
_geom_bond_site_symmetry_2
C1 C10 1.368(7) .
C1 C2 1.407(4) .
C2 C7 1.378(5) .
C2 C3 1.421(5) .
C3 C4 1.369(5) .
C3 C3 1.419(7) 7_565
C4 C11 1.444(5) .
C4 C5 1.455(5) .
C5 C6 1.408(5) .
C5 C12 1.440(6) .
C6 C22 1.431(5) .
C6 C7 1.453(5) .
C7 C8 1.439(5) .
C8 C9 1.373(5) .
C8 H8 0.9300 .
C9 C10 1.456(5) .
C9 H9 0.9300 .
C11 C11 1.372(7) 7_565
C11 H11 0.9300 .
C12 C13 1.180(5) .
C13 C14 1.442(5) .
C14 C19 1.390(5) .
C14 C15 1.399(5) .
C15 C16 1.381(6) .
C15 H15 0.9300 .
C16 C17 1.390(6) .
C16 C20 1.509(6) .
C17 C18 1.387(6) .
C17 H17 0.9300 .
C18 C19 1.393(5) .
C18 C21 1.508(6) .
C19 H19 0.9300 .
C20 H201 0.9600 .
C20 H202 0.9600 .
C20 H203 0.9600 .
C21 H211 0.9600 .
C21 H212 0.9600 .
C21 H213 0.9600 .
C22 C23 1.196(5) .
C23 C24 1.431(5) .
C24 C25 1.389(5) .
C24 C29 1.392(5) .
C25 C26 1.388(5) .
C25 H25 0.9300 .
C26 C27 1.398(6) .
C26 C30 1.517(6) .
C27 C28 1.358(6) .
C27 H27 0.9300 .
C28 C29 1.385(5) .
C28 C31 1.517(6) .
C29 H29 0.9300 .
C30 H301 0.9600 .
C30 H302 0.9600 .
C30 H303 0.9600 .
C31 H311 0.9600 .
C31 H312 0.9600 .
C31 H313 0.9600 .

loop_
_geom_torsion_atom_site_label_1
_geom_torsion_atom_site_label_2
_geom_torsion_atom_site_label_3
_geom_torsion_atom_site_label_4
_geom_torsion
_geom_torsion_site_symmetry_1
_geom_torsion_site_symmetry_4
C10 C1 C2 C7 -2.2(6) . .
C2 C1 C2 C7 152.8(3) 7_565 .
C10 C1 C2 C3 -155.0(4) . .
C2 C1 C2 C3 -0.1(5) 7_565 .
C7 C2 C3 C4 -0.3(5) . .
C1 C2 C3 C4 152.5(3) . .
C7 C2 C3 C3 -152.8(3) . 7_565
C1 C2 C3 C3 0.0(3) . 7_565
C3 C3 C4 C11 -9.0(3) 7_565 .
C2 C3 C4 C11 -157.4(3) . .
C3 C3 C4 C5 157.98(19) 7_565 .
C2 C3 C4 C5 9.6(4) . .
C3 C4 C5 C6 -8.8(4) . .
C11 C4 C5 C6 155.9(3) . .
C3 C4 C5 C12 178.1(3) . .
C11 C4 C5 C12 -17.2(5) . .
C12 C5 C6 C22 -1.2(5) . .
C4 C5 C6 C22 -174.1(3) . .
C12 C5 C6 C7 171.9(3) . .
C4 C5 C6 C7 -1.0(5) . .
C1 C2 C7 C8 10.2(5) . .
C3 C2 C7 C8 159.2(3) . .
C1 C2 C7 C6 -158.7(3) . .
C3 C2 C7 C6 -9.7(4) . .
C5 C6 C7 C2 10.1(4) . .
C22 C6 C7 C2 -176.7(3) . .
C5 C6 C7 C8 -157.0(3) . .
C22 C6 C7 C8 16.2(5) . .
C2 C7 C8 C9 -8.8(5) . .
C6 C7 C8 C9 158.3(4) . .
C7 C8 C9 C10 -0.5(6) . .
C2 C1 C10 C9 158.4(4) . 7_565
C2 C1 C10 C9 -7.2(6) . .
C8 C9 C10 C1 8.5(6) . .
C8 C9 C10 C9 -154.3(4) . 7_565
C3 C4 C11 C11 8.9(3) . 7_565
C5 C4 C11 C11 -155.9(2) . 7_565
C19 C14 C15 C16 0.9(6) . .
C13 C14 C15 C16 -179.6(3) . .
C14 C15 C16 C17 0.3(6) . .
C14 C15 C16 C20 178.9(4) . .
C15 C16 C17 C18 -1.2(6) . .
C20 C16 C17 C18 -179.8(4) . .
C16 C17 C18 C19 0.8(6) . .
C16 C17 C18 C21 -178.1(4) . .
C15 C14 C19 C18 -1.3(6) . .
C13 C14 C19 C18 179.3(3) . .
C17 C18 C19 C14 0.5(6) . .
C21 C18 C19 C14 179.4(4) . .
C29 C24 C25 C26 0.9(5) . .
C23 C24 C25 C26 -179.6(3) . .
C24 C25 C26 C27 0.5(5) . .
C24 C25 C26 C30 -177.5(3) . .
C25 C26 C27 C28 -1.0(6) . .
C30 C26 C27 C28 177.0(4) . .
C26 C27 C28 C29 -0.1(6) . .
C26 C27 C28 C31 -178.0(4) . .
C27 C28 C29 C24 1.6(6) . .
C31 C28 C29 C24 179.5(4) . .
C25 C24 C29 C28 -2.0(5) . .
C23 C24 C29 C28 178.5(3) . .
